data_4128324
loop_
_publ_author_name
'Kusaka, Shinpei'
'Kiyose, Atsushi'
'Sato, Hiroshi'
'Hijikata, Yuh'
'Hori, Akihiro'
'Ma, Yunsheng'
'Matsuda, Ryotaro'

_publ_section_title
;
 Dynamic Topochemical Reaction Tuned by Guest Molecules in the Nanospace
 of a Metal-Organic Framework.
;
_journal_issue 40
_journal_name_full 'Journal of the American Chemical Society'
_journal_page_first 15742
_journal_page_last 15746
_journal_paper_doi 10.1021/jacs.9b07682
_journal_volume 141
_journal_year 2019
_chemical_formula_moiety 'C32 H36 N2 O5 Zn'
_chemical_formula_sum 'C32 H36 N2 O5 Zn'
_chemical_formula_weight 594.03
_space_group_crystal_system triclinic
_space_group_IT_number 2
_space_group_name_Hall '-P 1'
_space_group_name_H-M_alt 'P -1'
_symmetry_space_group_name_Hall '-P 1'
_symmetry_space_group_name_H-M 'P -1'
_atom_sites_solution_hydrogens geom
_atom_sites_solution_primary direct
_atom_sites_solution_secondary difmap
_cell_angle_alpha 67.442(8)
_cell_angle_beta 74.816(7)
_cell_angle_gamma 87.306(7)
_cell_formula_units_Z 2
_cell_length_a 8.5536(7)
_cell_length_b 12.1855(11)
_cell_length_c 15.0843(13)
_cell_measurement_reflns_used 8809
_cell_measurement_temperature 93
_cell_measurement_theta_max 28.95
_cell_measurement_theta_min 2.43
_cell_volume 1398.7(2)
_computing_cell_refinement 'CrysAlisPro 1.171.39.9b (Rigaku OD, 2015)'
_computing_data_collection 'CrysAlisPro 1.171.39.9b (Rigaku OD, 2015)'
_computing_data_reduction 'CrysAlisPro 1.171.39.9b (Rigaku OD, 2015)'
_computing_molecular_graphics 'CrystalStructure 4.2.2'
_computing_publication_material 'CrystalStructure 4.2.2 (Rigaku, 2016)'
_computing_structure_refinement 'SHELXL Version 2014/7 (Sheldrick, 2008)'
_computing_structure_solution 'SHELXT Version 2014/5 (Sheldrick, 2014)'
_diffrn_ambient_temperature 93
_diffrn_detector_area_resol_mean 5.811
_diffrn_measured_fraction_theta_full 0.999
_diffrn_measured_fraction_theta_max 0.879
_diffrn_measurement_device_type 'Rigaku XtaLAB P200'
_diffrn_measurement_method \w
_diffrn_radiation_type 'Mo K\a'
_diffrn_radiation_wavelength 0.71075
_diffrn_reflns_av_R_equivalents 0.0575
_diffrn_reflns_Laue_measured_fraction_full 0.999
_diffrn_reflns_Laue_measured_fraction_max 0.879
_diffrn_reflns_limit_h_max 12
_diffrn_reflns_limit_h_min -12
_diffrn_reflns_limit_k_max 16
_diffrn_reflns_limit_k_min -14
_diffrn_reflns_limit_l_max 20
_diffrn_reflns_limit_l_min -21
_diffrn_reflns_number 26354
_diffrn_reflns_point_group_measured_fraction_full 0.999
_diffrn_reflns_point_group_measured_fraction_max 0.879
_diffrn_reflns_theta_full 25.242
_diffrn_reflns_theta_max 30.191
_diffrn_reflns_theta_min 2.472
_diffrn_standards_number 0
_exptl_absorpt_coefficient_mu 0.923
_exptl_absorpt_correction_T_max 1.000
_exptl_absorpt_correction_T_min 0.789
_exptl_absorpt_correction_type multi-scan
_exptl_absorpt_process_details
;
CrysAlisPro 1.171.39.9b (Rigaku Oxford Diffraction, 2015)
Empirical absorption correction using spherical harmonics,
 implemented in SCALE3 ABSPACK scaling algorithm.
;
_exptl_crystal_colour nONE
_exptl_crystal_density_diffrn 1.410
_exptl_crystal_density_method 'not measured'
_exptl_crystal_description nONE
_exptl_crystal_F_000 624.00
_refine_diff_density_max 2.77
_refine_diff_density_min -1.31
_refine_ls_extinction_method none
_refine_ls_goodness_of_fit_ref 1.031
_refine_ls_hydrogen_treatment refxyz
_refine_ls_number_parameters 482
_refine_ls_number_reflns 7297
_refine_ls_number_restraints 278
_refine_ls_R_factor_all 0.1066
_refine_ls_R_factor_gt 0.0856
_refine_ls_shift/su_max 0.000
_refine_ls_structure_factor_coef Fsqd
_refine_ls_weighting_details 'w = 1/[\s^2^(Fo^2^)+(0.1727P)^2^+2.3165P] where P=(Fo^2^+2Fc^2^)/3'
_refine_ls_weighting_scheme calc
_refine_ls_wR_factor_gt 0.2426
_refine_ls_wR_factor_ref 0.2587
_reflns_Friedel_coverage 0.000
_reflns_number_gt 5550
_reflns_number_total 7297
_reflns_threshold_expression F^2^>2.0\s(F^2^)
_cod_data_source_file ja9b07682_si_005.cif
_cod_data_source_block xcalibur
_cod_database_code 4128324

loop_
_space_group_symop_id
_space_group_symop_operation_xyz
1 +X,+Y,+Z
2 -X,-Y,-Z

loop_
_atom_site_label
_atom_site_type_symbol
_atom_site_fract_x
_atom_site_fract_y
_atom_site_fract_z
_atom_site_U_iso_or_equiv
_atom_site_adp_type
_atom_site_occupancy
_atom_site_site_symmetry_order
_atom_site_calc_flag
_atom_site_refinement_flags_posn
_atom_site_refinement_flags_adp
_atom_site_refinement_flags_occupancy
_atom_site_disorder_assembly
_atom_site_disorder_group
Zn1 Zn 0.60496(5) 0.41065(4) 0.55116(3) 0.0292(2) Uani 1 1 d . . . . .
O1 O 0.2957(5) 0.4233(3) 0.4810(3) 0.0456(8) Uani 1 1 d . . . . .
O2 O 0.4515(6) 0.2868(4) 0.5542(4) 0.0672(13) Uani 1 1 d . . . . .
O3 O 0.2745(6) 0.5729(4) 0.5894(3) 0.0623(11) Uani 1 1 d . . . . .
O4 O 0.4298(4) 0.4335(4) 0.6632(3) 0.0549(10) Uani 1 1 d . . . . .
C1 C 0.3351(7) 0.3192(5) 0.5167(4) 0.0488(12) Uani 1 1 d . U . . .
C2 C 0.2346(9) 0.2233(5) 0.5128(5) 0.0659(10) Uani 1 1 d . U . . .
C3 C 0.3014(13) 0.1049(8) 0.5299(7) 0.0670(10) Uani 0.655(17) 1 d . U . . .
H3 H 0.4006 0.0889 0.5484 0.080 Uiso 0.91(14) 1 calc R U . . .
C4 C 0.2200(14) 0.0176(9) 0.5190(8) 0.0674(10) Uani 0.611(17) 1 d . U . . .
H4 H 0.2657 -0.0559 0.5219 0.081 Uiso 0.97(14) 1 calc R U . . .
C5 C 0.0515(9) 0.0466(5) 0.5020(5) 0.0678(10) Uani 1 1 d . U . . .
C6 C 0.0125(9) 0.1642(5) 0.4679(5) 0.0656(9) Uani 1 1 d . U . . .
H6 H -0.0775 0.1856 0.4401 0.079 Uiso 1 1 calc R U . . .
C7 C 0.1025(9) 0.2507(5) 0.4737(5) 0.0650(9) Uani 1 1 d . U . . .
H7 H 0.0730 0.3309 0.4503 0.078 Uiso 1 1 calc R U . . .
C8 C 0.3164(6) 0.5020(5) 0.6639(3) 0.0469(13) Uani 1 1 d . . . . .
C9 C 0.2213(6) 0.5003(6) 0.7638(3) 0.0474(12) Uani 1 1 d . . . . .
C10 C 0.2501(7) 0.4188(6) 0.8508(4) 0.0526(13) Uani 1 1 d . . . . .
H10 H 0.3293 0.3621 0.8476 0.063 Uiso 1 1 calc R U . . .
C11 C 0.1641(7) 0.4188(6) 0.9433(4) 0.0531(14) Uani 1 1 d . . . . .
H11 H 0.1860 0.3625 1.0022 0.064 Uiso 1 1 calc R U . . .
C12 C 0.0469(6) 0.5002(6) 0.9500(4) 0.0511(14) Uani 1 1 d . . . . .
C13 C 0.0182(8) 0.5814(8) 0.8634(4) 0.071(2) Uani 1 1 d . . . . .
H13 H -0.0606 0.6383 0.8666 0.085 Uiso 1 1 calc R U . . .
C14 C 0.1047(8) 0.5809(8) 0.7704(4) 0.074(2) Uani 1 1 d . . . . .
H14 H 0.0825 0.6368 0.7115 0.088 Uiso 1 1 calc R U . . .
N3 N 0.748(3) 0.3121(13) 0.6386(16) 0.031(3) Uani 0.433(13) 1 d D U P A 1
C33 C 0.710(2) 0.1988(11) 0.6981(13) 0.046(4) Uani 0.433(13) 1 d D U P A 1
H33 H 0.6202 0.1577 0.6957 0.056 Uiso 0.433(13) 1 calc R U P A 1
C34 C 0.8015(19) 0.1411(11) 0.7639(12) 0.051(3) Uani 0.433(13) 1 d D U P A 1
H34 H 0.7831 0.0577 0.8009 0.062 Uiso 0.433(13) 1 calc R U P A 1
C35 C 0.9207(18) 0.2035(11) 0.7766(10) 0.044(3) Uani 0.433(13) 1 d D U P A 1
C36 C 0.9523(19) 0.3231(12) 0.7153(11) 0.045(3) Uani 0.433(13) 1 d D U P A 1
H36 H 1.0227 0.3716 0.7263 0.054 Uiso 0.433(13) 1 calc R U P A 1
C37 C 0.879(2) 0.3707(15) 0.6376(11) 0.037(3) Uani 0.433(13) 1 d D U P A 1
H37 H 0.9216 0.4439 0.5840 0.045 Uiso 0.433(13) 1 calc R U P A 1
C38 C 1.0144(19) 0.1520(10) 0.8532(12) 0.056(4) Uani 0.433(13) 1 d D U P A 1
H38 H 1.1311 0.1811 0.8240 0.067 Uiso 0.433(13) 1 calc R U P A 1
C39 C 0.9990(15) 0.0136(10) 0.9125(8) 0.043(3) Uani 0.433(13) 1 d D U P A 1
H39 H 0.9546 -0.0411 0.8885 0.052 Uiso 0.433(13) 1 calc R U P A 1
C40 C 1.0993(16) -0.0334(11) 0.9904(8) 0.068(4) Uani 0.433(13) 1 d D U P A 1
C41 C 1.0566(19) -0.1716(11) 1.0459(11) 0.067(4) Uani 0.433(13) 1 d D U P A 1
H41 H 0.9676 -0.1962 1.0244 0.080 Uiso 0.433(13) 1 calc R U P A 1
C42 C 1.1881(18) -0.2530(15) 1.0464(12) 0.063(3) Uani 0.433(13) 1 d D U P A 1
H42 H 1.1614 -0.3360 1.0705 0.075 Uiso 0.433(13) 1 calc R U P A 1
C43 C 1.350(2) -0.2132(14) 1.0129(14) 0.068(4) Uani 0.433(13) 1 d D U P A 1
H43 H 1.4324 -0.2687 1.0214 0.082 Uiso 0.433(13) 1 calc R U P A 1
C44 C 1.392(2) -0.0916(13) 0.9669(15) 0.065(4) Uani 0.433(13) 1 d D U P A 1
H44 H 1.5038 -0.0661 0.9435 0.078 Uiso 0.433(13) 1 calc R U P A 1
C45 C 1.276(2) -0.0043(17) 0.9533(16) 0.072(5) Uani 0.433(13) 1 d D U P A 1
H45 H 1.3142 0.0769 0.9186 0.087 Uiso 0.433(13) 1 calc R U P A 1
O5 O -0.2285(9) 0.8079(6) 0.8310(7) 0.106(2) Uani 1 1 d . . . . .
N1 N -0.4271(14) 0.7597(6) 0.7692(6) 0.123(4) Uani 1 1 d D . . . .
C15 C -0.309(2) 0.8274(10) 0.7725(8) 0.144(6) Uani 1 1 d . . . . .
H15 H -0.2864 0.9035 0.7196 0.173 Uiso 1 1 calc R U . . .
C16 C -0.4448(17) 0.6298(9) 0.8409(7) 0.110(3) Uani 1 1 d D . . . .
H16A H -0.4013 0.6232 0.8974 0.132 Uiso 1 1 calc R U . . .
H16B H -0.5616 0.6042 0.8680 0.132 Uiso 1 1 calc R U . . .
C17 C -0.3596(15) 0.5477(13) 0.7944(10) 0.125(3) Uani 1 1 d . . . . .
H17A H -0.4058 0.5505 0.7406 0.187 Uiso 1 1 calc R U . . .
H17B H -0.3732 0.4663 0.8447 0.187 Uiso 1 1 calc R U . . .
H17C H -0.2438 0.5725 0.7672 0.187 Uiso 1 1 calc R U . . .
C18 C -0.5592(15) 0.8059(9) 0.7095(8) 0.110(3) Uani 1 1 d D . . . .
H18A H -0.5164 0.8818 0.6530 0.132 Uiso 1 1 calc R U . . .
H18B H -0.5767 0.7475 0.6815 0.132 Uiso 1 1 calc R U . . .
C19 C -0.7230(15) 0.8259(13) 0.7708(10) 0.125(3) Uani 1 1 d . . . . .
H19A H -0.8070 0.8267 0.7371 0.187 Uiso 1 1 calc R U . . .
H19B H -0.7167 0.9022 0.7775 0.187 Uiso 1 1 calc R U . . .
H19C H -0.7504 0.7614 0.8369 0.187 Uiso 1 1 calc R U . . .
N2 N 0.749(2) 0.3139(9) 0.6343(15) 0.046(3) Uani 0.567(13) 1 d D U P A 2
C31 C 1.2583(19) -0.2436(16) 0.9931(19) 0.111(5) Uani 0.567(13) 1 d D U P A 2
H31 H 1.2431 -0.3277 1.0261 0.134 Uiso 0.567(13) 1 calc R U P A 2
C20 C 0.7383(19) 0.1927(9) 0.6780(11) 0.054(3) Uani 0.567(13) 1 d D U P A 2
H20 H 0.6591 0.1535 0.6647 0.064 Uiso 0.567(13) 1 calc R U P A 2
C21 C 0.8284(17) 0.1189(13) 0.7396(10) 0.063(3) Uani 0.567(13) 1 d D U P A 2
H21 H 0.8053 0.0352 0.7702 0.075 Uiso 0.567(13) 1 calc R U P A 2
C22 C 0.9530(17) 0.1723(12) 0.7545(11) 0.060(3) Uani 0.567(13) 1 d D U P A 2
C23 C 0.9801(18) 0.2938(12) 0.7041(12) 0.058(3) Uani 0.567(13) 1 d D U P A 2
H23 H 1.0763 0.3324 0.7013 0.070 Uiso 0.567(13) 1 calc R U P A 2
C32 C 1.1299(18) -0.1762(10) 0.9664(14) 0.088(4) Uani 0.567(13) 1 d D U P A 2
H32 H 1.0276 -0.2140 0.9782 0.106 Uiso 0.567(13) 1 calc R U P A 2
C24 C 0.8674(19) 0.3595(16) 0.6577(13) 0.057(4) Uani 0.567(13) 1 d D U P A 2
H24 H 0.8730 0.4430 0.6409 0.069 Uiso 0.567(13) 1 calc R U P A 2
C25 C 1.064(2) 0.1135(16) 0.8181(17) 0.093(5) Uani 0.567(13) 1 d . U P A 2
H25 H 1.1521 0.1569 0.8198 0.112 Uiso 0.567(13) 1 calc R U P A 2
C26 C 1.039(3) 0.013(2) 0.865(2) 0.124(7) Uani 0.567(13) 1 d . U P A 2
H26 H 0.9445 -0.0270 0.8668 0.149 Uiso 0.567(13) 1 calc R U P A 2
C27 C 1.1534(16) -0.0534(10) 0.9223(13) 0.076(3) Uani 0.567(13) 1 d D U P A 2
C28 C 1.3050(17) -0.0006(16) 0.9038(16) 0.088(4) Uani 0.567(13) 1 d D U P A 2
H28 H 1.3214 0.0833 0.8695 0.106 Uiso 0.567(13) 1 calc R U P A 2
C29 C 1.434(2) -0.0644(16) 0.9331(19) 0.100(5) Uani 0.567(13) 1 d D U P A 2
H29 H 1.5328 -0.0264 0.9272 0.120 Uiso 0.567(13) 1 calc R U P A 2
C30 C 1.409(2) -0.1870(16) 0.9713(19) 0.108(5) Uani 0.567(13) 1 d D U P A 2
H30 H 1.4983 -0.2345 0.9831 0.130 Uiso 0.567(13) 1 calc R U P A 2

loop_
_atom_site_aniso_label
_atom_site_aniso_U_11
_atom_site_aniso_U_22
_atom_site_aniso_U_33
_atom_site_aniso_U_23
_atom_site_aniso_U_13
_atom_site_aniso_U_12
Zn1 0.0304(3) 0.0381(3) 0.0231(3) -0.0192(2) -0.00097(18) -0.00646(18)
O1 0.051(2) 0.0428(18) 0.0453(19) -0.0167(15) -0.0136(16) -0.0152(15)
O2 0.084(3) 0.043(2) 0.090(3) -0.020(2) -0.054(3) -0.014(2)
O3 0.078(3) 0.083(3) 0.0302(18) -0.0365(19) -0.0017(18) 0.016(2)
O4 0.0339(17) 0.104(3) 0.0316(17) -0.040(2) 0.0044(14) 0.0014(19)
C1 0.060(3) 0.044(2) 0.043(2) -0.011(2) -0.020(2) -0.024(2)
C2 0.082(2) 0.0481(15) 0.0726(19) -0.0099(14) -0.0446(17) -0.0253(14)
C3 0.083(2) 0.0484(15) 0.074(2) -0.0097(14) -0.0449(17) -0.0248(15)
C4 0.084(2) 0.0485(15) 0.075(2) -0.0097(14) -0.0451(18) -0.0248(15)
C5 0.084(2) 0.0489(15) 0.0747(19) -0.0092(14) -0.0451(17) -0.0252(15)
C6 0.082(2) 0.0482(14) 0.0723(19) -0.0106(13) -0.0442(17) -0.0253(14)
C7 0.082(2) 0.0478(14) 0.0716(19) -0.0107(13) -0.0435(17) -0.0250(14)
C8 0.037(2) 0.082(4) 0.029(2) -0.036(2) 0.0064(18) -0.015(2)
C9 0.034(2) 0.087(4) 0.030(2) -0.039(2) 0.0053(18) -0.007(2)
C10 0.041(3) 0.085(4) 0.036(2) -0.037(3) 0.006(2) -0.008(3)
C11 0.048(3) 0.086(4) 0.027(2) -0.032(2) 0.006(2) -0.008(3)
C12 0.034(2) 0.094(4) 0.032(2) -0.041(3) 0.0071(19) -0.009(2)
C13 0.055(3) 0.132(6) 0.037(3) -0.052(4) -0.005(3) 0.024(4)
C14 0.065(4) 0.135(7) 0.034(3) -0.052(4) -0.009(3) 0.028(4)
N3 0.031(4) 0.048(5) 0.022(4) -0.014(4) -0.018(3) -0.005(4)
C33 0.043(6) 0.052(6) 0.038(6) -0.008(5) -0.013(5) -0.009(5)
C34 0.053(6) 0.050(6) 0.046(6) -0.012(5) -0.013(5) -0.007(5)
C35 0.043(6) 0.052(6) 0.044(6) -0.022(5) -0.015(5) -0.004(5)
C36 0.040(6) 0.049(6) 0.043(6) -0.009(5) -0.017(5) -0.009(5)
C37 0.030(5) 0.053(6) 0.023(5) -0.007(4) -0.007(4) -0.013(5)
C38 0.047(6) 0.050(7) 0.058(7) 0.005(5) -0.032(6) -0.009(5)
C39 0.039(5) 0.045(5) 0.048(5) -0.009(4) -0.030(5) -0.005(4)
C40 0.053(6) 0.065(6) 0.066(7) -0.002(6) -0.020(6) 0.001(5)
C41 0.075(8) 0.077(8) 0.056(7) -0.024(6) -0.032(6) -0.004(6)
C42 0.071(7) 0.074(7) 0.052(6) -0.028(5) -0.024(6) 0.007(6)
C43 0.067(8) 0.073(8) 0.067(7) -0.021(6) -0.027(6) 0.002(6)
C44 0.059(8) 0.064(9) 0.079(9) -0.023(7) -0.034(7) -0.003(7)
C45 0.047(7) 0.071(8) 0.074(9) 0.002(7) -0.021(7) 0.004(6)
O5 0.097(5) 0.092(4) 0.135(6) -0.057(4) -0.020(4) -0.016(3)
N1 0.204(11) 0.081(5) 0.086(5) -0.012(4) -0.064(6) -0.051(6)
C15 0.245(18) 0.092(7) 0.083(7) -0.013(6) -0.040(9) -0.083(9)
C16 0.157(7) 0.101(5) 0.080(4) -0.026(4) -0.051(4) -0.033(5)
C17 0.107(6) 0.171(8) 0.134(7) -0.088(7) -0.050(5) 0.005(6)
C18 0.157(7) 0.101(5) 0.080(4) -0.026(4) -0.051(4) -0.033(5)
C19 0.107(6) 0.171(8) 0.134(7) -0.088(7) -0.050(5) 0.005(6)
N2 0.042(4) 0.051(4) 0.043(5) -0.025(4) 0.000(4) 0.000(4)
C31 0.086(8) 0.088(7) 0.138(10) -0.018(7) -0.031(8) 0.008(7)
C20 0.054(6) 0.058(5) 0.049(6) -0.025(4) -0.008(5) -0.001(4)
C21 0.065(6) 0.068(6) 0.055(6) -0.023(5) -0.015(5) 0.007(5)
C22 0.060(6) 0.068(6) 0.060(6) -0.031(5) -0.019(5) 0.017(5)
C23 0.052(6) 0.068(6) 0.061(6) -0.029(5) -0.019(5) 0.006(5)
C32 0.073(6) 0.071(6) 0.118(9) -0.030(6) -0.032(6) 0.005(5)
C24 0.048(6) 0.070(6) 0.053(6) -0.021(5) -0.014(5) -0.006(5)
C25 0.073(9) 0.072(8) 0.140(15) -0.043(9) -0.035(9) -0.004(7)
C26 0.094(10) 0.094(9) 0.164(16) -0.032(11) -0.022(11) -0.017(9)
C27 0.071(6) 0.070(6) 0.098(8) -0.032(6) -0.040(6) 0.011(5)
C28 0.084(7) 0.075(7) 0.105(9) -0.031(7) -0.031(7) 0.001(6)
C29 0.090(8) 0.082(8) 0.120(10) -0.032(7) -0.026(8) 0.003(7)
C30 0.085(8) 0.088(8) 0.133(10) -0.024(8) -0.027(8) 0.012(7)

loop_
_atom_type_symbol
_atom_type_description
_atom_type_scat_dispersion_real
_atom_type_scat_dispersion_imag
_atom_type_scat_source
C C 0.0033 0.0016
;
International Tables for Crystallography
(Vol. C, Tables 4.2.6.8 and 6.1.1.4)
;
H H 0.0000 0.0000
;
International Tables for Crystallography
(Vol. C, Table 6.1.1.4)
;
N N 0.0061 0.0033
;
International Tables for Crystallography
(Vol. C, Tables 4.2.6.8 and 6.1.1.4)
;
O O 0.0106 0.0060
;
International Tables for Crystallography
(Vol. C, Tables 4.2.6.8 and 6.1.1.4)
;
Zn Zn 0.2839 1.4301
;
International Tables for Crystallography
(Vol. C, Tables 4.2.6.8 and 6.1.1.4)
;

loop_
_geom_angle_atom_site_label_1
_geom_angle_atom_site_label_2
_geom_angle_atom_site_label_3
_geom_angle
_geom_angle_site_symmetry_1
_geom_angle_site_symmetry_3
N2 Zn1 O2 103.6(3) . .
N2 Zn1 O3 103.6(8) . 2_666
O2 Zn1 O3 88.1(2) . 2_666
O2 Zn1 N3 103.6(3) . .
O3 Zn1 N3 104.9(9) 2_666 .
N2 Zn1 O4 97.5(8) . .
O2 Zn1 O4 88.1(2) . .
O3 Zn1 O4 158.89(19) 2_666 .
N3 Zn1 O4 96.2(9) . .
N2 Zn1 O1 97.8(3) . 2_666
O2 Zn1 O1 158.48(17) . 2_666
O3 Zn1 O1 88.23(18) 2_666 2_666
N3 Zn1 O1 97.9(3) . 2_666
O4 Zn1 O1 87.73(17) . 2_666
N2 Zn1 Zn1 167.9(5) . 2_666
O2 Zn1 Zn1 85.87(13) . 2_666
O3 Zn1 Zn1 83.96(13) 2_666 2_666
N3 Zn1 Zn1 167.1(7) . 2_666
O4 Zn1 Zn1 75.05(12) . 2_666
O1 Zn1 Zn1 72.66(11) 2_666 2_666
C1 O1 Zn1 135.7(3) . 2_666
C1 O2 Zn1 119.6(3) . .
C8 O3 Zn1 121.4(3) . 2_666
C8 O4 Zn1 132.9(3) . .
O1 C1 O2 125.9(4) . .
O1 C1 C2 117.1(5) . .
O2 C1 C2 116.9(5) . .
C7 C2 C3 119.3(6) . .
C7 C2 C1 121.0(6) . .
C3 C2 C1 118.2(6) . .
C4 C3 C2 120.2(9) . .
C4 C3 H3 119.9 . .
C2 C3 H3 119.9 . .
C3 C4 C5 115.8(10) . .
C3 C4 H4 122.1 . .
C5 C4 H4 122.1 . .
C6 C5 C5 119.9(7) . 2_556
C6 C5 C4 118.9(6) . .
C5 C5 C4 119.5(8) 2_556 .
C7 C6 C5 120.8(6) . .
C7 C6 H6 119.6 . .
C5 C6 H6 119.6 . .
C6 C7 C2 121.3(6) . .
C6 C7 H7 119.3 . .
C2 C7 H7 119.3 . .
O4 C8 O3 126.5(4) . .
O4 C8 C9 116.9(5) . .
O3 C8 C9 116.6(5) . .
C14 C9 C10 118.5(4) . .
C14 C9 C8 120.6(5) . .
C10 C9 C8 120.9(5) . .
C9 C10 C11 120.8(6) . .
C9 C10 H10 119.6 . .
C11 C10 H10 119.6 . .
C12 C11 C10 120.7(6) . .
C12 C11 H11 119.7 . .
C10 C11 H11 119.7 . .
C13 C12 C11 118.6(4) . .
C13 C12 C12 120.7(7) . 2_567
C11 C12 C12 120.7(7) . 2_567
C12 C13 C14 120.6(6) . .
C12 C13 H13 119.7 . .
C14 C13 H13 119.7 . .
C9 C14 C13 120.8(6) . .
C9 C14 H14 119.6 . .
C13 C14 H14 119.6 . .
C33 N3 C37 121.3(14) . .
C33 N3 Zn1 122.2(10) . .
C37 N3 Zn1 116.4(11) . .
N3 C33 C34 119.2(12) . .
N3 C33 H33 120.4 . .
C34 C33 H33 120.4 . .
C33 C34 C35 121.0(10) . .
C33 C34 H34 119.5 . .
C35 C34 H34 119.5 . .
C36 C35 C34 117.4(9) . .
C36 C35 C38 117.6(10) . .
C34 C35 C38 125.0(10) . .
C35 C36 C37 119.0(10) . .
C35 C36 H36 120.5 . .
C37 C36 H36 120.5 . .
N3 C37 C36 119.5(12) . .
N3 C37 H37 120.3 . .
C36 C37 H37 120.3 . .
C35 C38 C39 118.2(10) . .
C35 C38 C41 115.4(13) . 2_757
C39 C38 C41 90.3(10) . 2_757
C35 C38 H38 110.5 . .
C39 C38 H38 110.5 . .
C41 C38 H38 110.5 2_757 .
C40 C39 C38 115.3(9) . .
C40 C39 C40 72.2(11) . 2_757
C38 C39 C40 89.2(10) . 2_757
C40 C39 H39 121.2 . .
C38 C39 H39 121.2 . .
C40 C39 H39 121.2 2_757 .
C45 C40 C39 116.8(13) . .
C45 C40 C41 112.2(12) . .
C39 C40 C41 106.8(10) . .
C45 C40 C39 119.5(14) . 2_757
C39 C40 C39 107.8(11) . 2_757
C41 C40 C39 90.1(10) . 2_757
C42 C41 C40 118.9(13) . .
C42 C41 C38 115.4(11) . 2_757
C40 C41 C38 88.9(9) . 2_757
C42 C41 H41 110.6 . .
C40 C41 H41 110.6 . .
C38 C41 H41 110.6 2_757 .
C43 C42 C41 122.2(15) . .
C43 C42 H42 118.9 . .
C41 C42 H42 118.9 . .
C42 C43 C44 119.6(16) . .
C42 C43 H43 120.2 . .
C44 C43 H43 120.2 . .
C43 C44 C45 123.2(16) . .
C43 C44 H44 118.4 . .
C45 C44 H44 118.4 . .
C44 C45 C40 123.1(16) . .
C44 C45 H45 118.4 . .
C40 C45 H45 118.4 . .
C15 N1 C16 115.5(9) . .
C15 N1 C18 126.2(9) . .
C16 N1 C18 117.7(8) . .
O5 C15 N1 131.2(10) . .
O5 C15 H15 114.4 . .
N1 C15 H15 114.4 . .
C17 C16 N1 113.6(10) . .
C17 C16 H16A 108.8 . .
N1 C16 H16A 108.8 . .
C17 C16 H16B 108.8 . .
N1 C16 H16B 108.8 . .
H16A C16 H16B 107.7 . .
C16 C17 H17A 109.5 . .
C16 C17 H17B 109.5 . .
H17A C17 H17B 109.5 . .
C16 C17 H17C 109.5 . .
H17A C17 H17C 109.5 . .
H17B C17 H17C 109.5 . .
C19 C18 N1 114.7(9) . .
C19 C18 H18A 108.6 . .
N1 C18 H18A 108.6 . .
C19 C18 H18B 108.6 . .
N1 C18 H18B 108.6 . .
H18A C18 H18B 107.6 . .
C18 C19 H19A 109.5 . .
C18 C19 H19B 109.5 . .
H19A C19 H19B 109.5 . .
C18 C19 H19C 109.5 . .
H19A C19 H19C 109.5 . .
H19B C19 H19C 109.5 . .
C24 N2 C20 110.4(14) . .
C24 N2 Zn1 125.0(10) . .
C20 N2 Zn1 124.6(9) . .
C30 C31 C32 119.5(16) . .
C30 C31 H31 120.2 . .
C32 C31 H31 120.2 . .
N2 C20 C21 128.4(14) . .
N2 C20 H20 115.8 . .
C21 C20 H20 115.8 . .
C22 C21 C20 117.3(13) . .
C22 C21 H21 121.3 . .
C20 C21 H21 121.3 . .
C23 C22 C21 116.8(12) . .
C23 C22 C25 115.6(12) . .
C21 C22 C25 127.6(12) . .
C22 C23 C24 120.0(13) . .
C22 C23 H23 120.0 . .
C24 C23 H23 120.0 . .
C27 C32 C31 119.1(14) . .
C27 C32 H32 120.5 . .
C31 C32 H32 120.5 . .
N2 C24 C23 125.1(16) . .
N2 C24 H24 117.4 . .
C23 C24 H24 117.4 . .
C26 C25 C22 116.9(19) . .
C26 C25 H25 121.6 . .
C22 C25 H25 121.6 . .
C25 C26 C27 120(2) . .
C25 C26 H26 120.1 . .
C27 C26 H26 120.1 . .
C32 C27 C28 119.3(13) . .
C32 C27 C26 117.6(13) . .
C28 C27 C26 119.5(15) . .
C27 C28 C29 123.2(16) . .
C27 C28 H28 118.4 . .
C29 C28 H28 118.4 . .
C30 C29 C28 115.4(18) . .
C30 C29 H29 122.3 . .
C28 C29 H29 122.3 . .
C29 C30 C31 122.7(18) . .
C29 C30 H30 118.6 . .
C31 C30 H30 118.6 . .

loop_
_geom_bond_atom_site_label_1
_geom_bond_atom_site_label_2
_geom_bond_distance
_geom_bond_site_symmetry_2
Zn1 N2 2.004(11) .
Zn1 O2 2.027(4) .
Zn1 O3 2.037(3) 2_666
Zn1 N3 2.042(13) .
Zn1 O4 2.043(3) .
Zn1 O1 2.060(3) 2_666
Zn1 Zn1 2.9755(10) 2_666
O1 C1 1.243(7) .
O1 Zn1 2.060(3) 2_666
O2 C1 1.246(7) .
O3 C8 1.254(7) .
O3 Zn1 2.037(3) 2_666
O4 C8 1.251(7) .
C1 C2 1.510(6) .
C2 C7 1.378(9) .
C2 C3 1.480(13) .
C3 C4 1.381(12) .
C3 H3 0.9500 .
C4 C5 1.532(13) .
C4 H4 0.9500 .
C5 C6 1.382(9) .
C5 C5 1.497(10) 2_556
C6 C7 1.377(7) .
C6 H6 0.9500 .
C7 H7 0.9500 .
C8 C9 1.506(6) .
C9 C14 1.379(9) .
C9 C10 1.384(9) .
C10 C11 1.395(6) .
C10 H10 0.9500 .
C11 C12 1.389(9) .
C11 H11 0.9500 .
C12 C13 1.378(9) .
C12 C12 1.511(8) 2_567
C13 C14 1.406(7) .
C13 H13 0.9500 .
C14 H14 0.9500 .
N3 C33 1.326(18) .
N3 C37 1.354(16) .
C33 C34 1.385(9) .
C33 H33 0.9500 .
C34 C35 1.394(9) .
C34 H34 0.9500 .
C35 C36 1.387(9) .
C35 C38 1.500(17) .
C36 C37 1.387(9) .
C36 H36 0.9500 .
C37 H37 0.9500 .
C38 C39 1.569(9) .
C38 C41 1.59(3) 2_757
C38 H38 1.0000 .
C39 C40 1.553(9) .
C39 C40 1.587(10) 2_757
C39 H39 1.0000 .
C40 C45 1.48(2) .
C40 C41 1.577(9) .
C40 C39 1.587(10) 2_757
C41 C42 1.464(16) .
C41 C38 1.59(3) 2_757
C41 H41 1.0000 .
C42 C43 1.386(10) .
C42 H42 0.9500 .
C43 C44 1.392(10) .
C43 H43 0.9500 .
C44 C45 1.410(9) .
C44 H44 0.9500 .
C45 H45 0.9500 .
O5 C15 1.207(14) .
N1 C15 1.354(14) .
N1 C16 1.524(9) .
N1 C18 1.578(10) .
C15 H15 0.9500 .
C16 C17 1.492(16) .
C16 H16A 0.9900 .
C16 H16B 0.9900 .
C17 H17A 0.9800 .
C17 H17B 0.9800 .
C17 H17C 0.9800 .
C18 C19 1.529(16) .
C18 H18A 0.9900 .
C18 H18B 0.9900 .
C19 H19A 0.9800 .
C19 H19B 0.9800 .
C19 H19C 0.9800 .
N2 C24 1.361(10) .
N2 C20 1.363(10) .
C31 C30 1.389(10) .
C31 C32 1.391(9) .
C31 H31 0.9500 .
C20 C21 1.391(9) .
C20 H20 0.9500 .
C21 C22 1.382(9) .
C21 H21 0.9500 .
C22 C23 1.379(9) .
C22 C25 1.49(2) .
C23 C24 1.383(9) .
C23 H23 0.9500 .
C32 C27 1.385(9) .
C32 H32 0.9500 .
C24 H24 0.9500 .
C25 C26 1.15(3) .
C25 H25 0.9500 .
C26 C27 1.48(3) .
C26 H26 0.9500 .
C27 C28 1.388(9) .
C28 C29 1.388(10) .
C28 H28 0.9500 .
C29 C30 1.384(10) .
C29 H29 0.9500 .
C30 H30 0.9500 .

loop_
_geom_torsion_atom_site_label_1
_geom_torsion_atom_site_label_2
_geom_torsion_atom_site_label_3
_geom_torsion_atom_site_label_4
_geom_torsion
_geom_torsion_site_symmetry_1
_geom_torsion_site_symmetry_4
Zn1 O1 C1 O2 7.8(10) 2_666 .
Zn1 O1 C1 C2 -171.0(4) 2_666 .
Zn1 O2 C1 O1 -4.3(9) . .
Zn1 O2 C1 C2 174.5(4) . .
O1 C1 C2 C7 -1.8(10) . .
O2 C1 C2 C7 179.3(7) . .
O1 C1 C2 C3 164.3(6) . .
O2 C1 C2 C3 -14.6(9) . .
C7 C2 C3 C4 -8.4(10) . .
C1 C2 C3 C4 -174.7(8) . .
C2 C3 C4 C5 -7.4(11) . .
C3 C4 C5 C6 20.0(12) . .
C3 C4 C5 C5 -174.8(9) . 2_556
C5 C5 C6 C7 177.9(9) 2_556 .
C4 C5 C6 C7 -17.0(12) . .
C5 C6 C7 C2 0.5(13) . .
C3 C2 C7 C6 12.6(11) . .
C1 C2 C7 C6 178.5(7) . .
Zn1 O4 C8 O3 5.4(9) . .
Zn1 O4 C8 C9 -174.0(3) . .
Zn1 O3 C8 O4 -1.2(8) 2_666 .
Zn1 O3 C8 C9 178.2(3) 2_666 .
O4 C8 C9 C14 173.7(6) . .
O3 C8 C9 C14 -5.7(8) . .
O4 C8 C9 C10 -5.5(8) . .
O3 C8 C9 C10 175.0(5) . .
C14 C9 C10 C11 -0.6(9) . .
C8 C9 C10 C11 178.7(5) . .
C9 C10 C11 C12 0.4(9) . .
C10 C11 C12 C13 -0.5(9) . .
C10 C11 C12 C12 179.7(6) . 2_567
C11 C12 C13 C14 0.7(11) . .
C12 C12 C13 C14 -179.4(7) 2_567 .
C10 C9 C14 C13 0.8(11) . .
C8 C9 C14 C13 -178.5(6) . .
C12 C13 C14 C9 -0.9(12) . .
C37 N3 C33 C34 3(4) . .
Zn1 N3 C33 C34 -172.5(17) . .
N3 C33 C34 C35 8(3) . .
C33 C34 C35 C36 -5(2) . .
C33 C34 C35 C38 173.4(17) . .
C34 C35 C36 C37 -8(3) . .
C38 C35 C36 C37 173.8(19) . .
C33 N3 C37 C36 -16(4) . .
Zn1 N3 C37 C36 159.8(18) . .
C35 C36 C37 N3 18(3) . .
C36 C35 C38 C39 -171.2(14) . .
C34 C35 C38 C39 10(2) . .
C36 C35 C38 C41 83.6(16) . 2_757
C34 C35 C38 C41 -94.8(17) . 2_757
C35 C38 C39 C40 -180.0(15) . .
C41 C38 C39 C40 -60.7(14) 2_757 .
C35 C38 C39 C40 -110.1(15) . 2_757
C41 C38 C39 C40 9.2(10) 2_757 2_757
C38 C39 C40 C45 -57(2) . .
C40 C39 C40 C45 -137.8(18) 2_757 .
C38 C39 C40 C41 176.0(11) . .
C40 C39 C40 C41 95.7(12) 2_757 .
C38 C39 C40 C39 80.4(13) . 2_757
C40 C39 C40 C39 0.001(1) 2_757 2_757
C45 C40 C41 C42 -5.7(19) . .
C39 C40 C41 C42 123.5(14) . .
C39 C40 C41 C42 -127.8(13) 2_757 .
C45 C40 C41 C38 113.0(15) . 2_757
C39 C40 C41 C38 -117.8(12) . 2_757
C39 C40 C41 C38 -9.1(10) 2_757 2_757
C40 C41 C42 C43 10(2) . .
C38 C41 C42 C43 -94.0(18) 2_757 .
C41 C42 C43 C44 -7(3) . .
C42 C43 C44 C45 1(3) . .
C43 C44 C45 C40 3(3) . .
C39 C40 C45 C44 -124(2) . .
C41 C40 C45 C44 0(3) . .
C39 C40 C45 C44 103(2) 2_757 .
C16 N1 C15 O5 -11(3) . .
C18 N1 C15 O5 160.5(15) . .
C15 N1 C16 C17 -97.3(13) . .
C18 N1 C16 C17 90.4(12) . .
C15 N1 C18 C19 -96.5(15) . .
C16 N1 C18 C19 74.9(13) . .
C24 N2 C20 C21 1(3) . .
Zn1 N2 C20 C21 -177.3(14) . .
N2 C20 C21 C22 -5(3) . .
C20 C21 C22 C23 -2.1(19) . .
C20 C21 C22 C25 178.9(15) . .
C21 C22 C23 C24 12(2) . .
C25 C22 C23 C24 -168.5(18) . .
C30 C31 C32 C27 -3(3) . .
C20 N2 C24 C23 11(3) . .
Zn1 N2 C24 C23 -171.3(16) . .
C22 C23 C24 N2 -18(3) . .
C23 C22 C25 C26 176(2) . .
C21 C22 C25 C26 -5(3) . .
C22 C25 C26 C27 174.2(18) . .
C31 C32 C27 C28 1(3) . .
C31 C32 C27 C26 160(2) . .
C25 C26 C27 C32 -171(2) . .
C25 C26 C27 C28 -13(4) . .
C32 C27 C28 C29 -4(3) . .
C26 C27 C28 C29 -162(2) . .
C27 C28 C29 C30 8(3) . .
C28 C29 C30 C31 -9(4) . .
C32 C31 C30 C29 7(4) . .
